data_4314917
loop_
_publ_author_name
'Yan-Hong Peng'
'Yi-Fei Meng'
'Liang Hu'
'Quan-Xiu Li'
'Yi-Zhi Li'
'Jing-Lin Zuo'
'Xiao-Zeng You'

_publ_section_title
;
 Syntheses, Structures, and Magnetic Properties of Heterobimetallic
 Clusters with Tricyanometalate and \p-Conjugated Ligands Containing
 1,3-Dithiol-2-ylidene
;
_journal_name_full 'Inorganic Chemistry'
_journal_page_first 1905
_journal_page_last 1912
_journal_paper_doi 10.1021/ic9023713
_journal_volume 49
_journal_year 2010
_chemical_formula_sum 'C112 H80 B2 Cl2 Fe2 N34 Ni2 O14 S16'
_chemical_formula_weight 2960.70
_chemical_name_systematic
; 
 ? 
;
_space_group_IT_number 2
_symmetry_cell_setting triclinic
_symmetry_space_group_name_Hall '-P 1'
_symmetry_space_group_name_H-M 'P -1'
_atom_sites_solution_hydrogens geom
_atom_sites_solution_primary direct
_atom_sites_solution_secondary difmap
_audit_creation_method SHELXL-97
_cell_angle_alpha 99.914(2)
_cell_angle_beta 91.470(3)
_cell_angle_gamma 101.981(2)
_cell_formula_units_Z 1
_cell_length_a 14.668(2)
_cell_length_b 14.929(2)
_cell_length_c 18.808(3)
_cell_measurement_reflns_used 1855
_cell_measurement_temperature 291(2)
_cell_measurement_theta_max 24.5
_cell_measurement_theta_min 1.9
_cell_volume 3960.6(10)
_computing_cell_refinement SMART
_computing_data_collection 'SMART (Bruker, 2000)'
_computing_data_reduction 'SAINT (Bruker, 2000)'
_computing_molecular_graphics SHELXTL
_computing_publication_material SHELXTL
_computing_structure_refinement SHELXTL
_computing_structure_solution 'SHELXTL (Bruker, 2000)'
_diffrn_ambient_temperature 291(2)
_diffrn_measured_fraction_theta_full 0.976
_diffrn_measured_fraction_theta_max 0.976
_diffrn_radiation_monochromator graphite
_diffrn_radiation_source 'fine-focus sealed tube'
_diffrn_radiation_type MoK\a
_diffrn_radiation_wavelength 0.71073
_diffrn_reflns_av_R_equivalents 0.0252
_diffrn_reflns_av_sigmaI/netI 0.0756
_diffrn_reflns_limit_h_max 18
_diffrn_reflns_limit_h_min -17
_diffrn_reflns_limit_k_max 18
_diffrn_reflns_limit_k_min -18
_diffrn_reflns_limit_l_max 23
_diffrn_reflns_limit_l_min -15
_diffrn_reflns_number 21475
_diffrn_reflns_theta_full 26.00
_diffrn_reflns_theta_max 26.00
_diffrn_reflns_theta_min 1.63
_exptl_absorpt_coefficient_mu 0.719
_exptl_absorpt_correction_T_max 0.8579
_exptl_absorpt_correction_T_min 0.8241
_exptl_absorpt_correction_type multi-scan
_exptl_absorpt_process_details 'SADABS; Bruker, 2000'
_exptl_crystal_colour Red
_exptl_crystal_density_diffrn 1.241
_exptl_crystal_density_method 'not measured'
_exptl_crystal_description rhombic
_exptl_crystal_F_000 1510
_exptl_crystal_size_max 0.28
_exptl_crystal_size_mid 0.24
_exptl_crystal_size_min 0.22
_refine_diff_density_max 0.398
_refine_diff_density_min -0.385
_refine_diff_density_rms 0.063
_refine_ls_extinction_method none
_refine_ls_goodness_of_fit_ref 1.092
_refine_ls_hydrogen_treatment constr
_refine_ls_matrix_type fullcycle
_refine_ls_number_parameters 883
_refine_ls_number_reflns 15169
_refine_ls_number_restraints 0
_refine_ls_restrained_S_all 1.092
_refine_ls_R_factor_all 0.0913
_refine_ls_R_factor_gt 0.0588
_refine_ls_shift/su_max 0.000
_refine_ls_shift/su_mean 0.000
_refine_ls_structure_factor_coef Fsqd
_refine_ls_weighting_details 'calc w=1/[\s^2^(Fo^2^)+(0.0400P)^2^+1.2200P] where P=(Fo^2^+2Fc^2^)/3'
_refine_ls_weighting_scheme calc
_refine_ls_wR_factor_gt 0.1027
_refine_ls_wR_factor_ref 0.1077
_reflns_number_gt 10686
_reflns_number_total 15169
_reflns_threshold_expression >2sigma(I)
_cod_data_source_file ic9023713_si_002_1.cif
_cod_data_source_block 1
_cod_original_cell_volume 3960.7(10)
_cod_database_code 4314917

loop_
_symmetry_equiv_pos_as_xyz
'x, y, z'
'-x, -y, -z'

loop_
_atom_site_label
_atom_site_type_symbol
_atom_site_fract_x
_atom_site_fract_y
_atom_site_fract_z
_atom_site_U_iso_or_equiv
_atom_site_adp_type
_atom_site_occupancy
_atom_site_symmetry_multiplicity
_atom_site_calc_flag
_atom_site_refinement_flags
_atom_site_disorder_assembly
_atom_site_disorder_group
B1 B 0.1208(3) 0.5684(3) 0.3472(2) 0.0402(9) Uani 1 1 d . . .
H20A H 0.0781 0.5917 0.3177 0.048 Uiso 1 1 calc R . .
C1 C 0.2620(2) 0.6763(2) 0.29997(19) 0.0424(8) Uani 1 1 d . . .
H1 H 0.2294 0.7038 0.2698 0.051 Uiso 1 1 calc R . .
C2 C 0.3556(3) 0.6942(3) 0.31191(19) 0.0462(9) Uani 1 1 d . . .
H2 H 0.3995 0.7361 0.2924 0.055 Uiso 1 1 calc R . .
C3 C 0.3732(3) 0.6356(2) 0.36060(17) 0.0422(8) Uani 1 1 d . . .
H3 H 0.4316 0.6324 0.3790 0.051 Uiso 1 1 calc R . .
C4 C 0.0542(3) 0.3987(3) 0.27438(19) 0.0478(9) Uani 1 1 d . . .
H4 H 0.0114 0.4097 0.2414 0.057 Uiso 1 1 calc R . .
C5 C 0.0716(3) 0.3155(3) 0.28043(19) 0.0470(9) Uani 1 1 d . . .
H5 H 0.0420 0.2585 0.2528 0.056 Uiso 1 1 calc R . .
C6 C 0.1419(2) 0.3293(2) 0.33546(19) 0.0424(8) Uani 1 1 d . . .
H6 H 0.1676 0.2836 0.3511 0.051 Uiso 1 1 calc R . .
C7 C 0.0385(3) 0.6278(2) 0.4646(2) 0.0454(9) Uani 1 1 d . . .
H7 H -0.0079 0.6526 0.4457 0.055 Uiso 1 1 calc R . .
C8 C 0.0546(2) 0.6240(2) 0.53591(19) 0.0402(8) Uani 1 1 d . . .
H8 H 0.0219 0.6470 0.5741 0.048 Uiso 1 1 calc R . .
C9 C 0.1278(2) 0.5802(2) 0.5412(2) 0.0421(8) Uani 1 1 d . . .
H9 H 0.1519 0.5678 0.5839 0.051 Uiso 1 1 calc R . .
C10 C 0.3503(2) 0.4291(2) 0.40778(19) 0.0383(8) Uani 1 1 d . . .
C11 C 0.2241(2) 0.4055(2) 0.50258(19) 0.0411(8) Uani 1 1 d . . .
C12 C 0.3451(2) 0.5681(2) 0.51267(18) 0.0355(7) Uani 1 1 d . . .
C13 C 0.5740(2) 0.7482(2) 0.51095(19) 0.0415(8) Uani 1 1 d . . .
H13 H 0.5765 0.6855 0.5020 0.050 Uiso 1 1 calc R . .
C14 C 0.6018(2) 0.8016(2) 0.4573(2) 0.0405(8) Uani 1 1 d . . .
H14 H 0.6183 0.7746 0.4125 0.049 Uiso 1 1 calc R . .
C15 C 0.6034(2) 0.8952(2) 0.47374(19) 0.0386(8) Uani 1 1 d . . .
H15 H 0.6260 0.9341 0.4416 0.046 Uiso 1 1 calc R . .
C16 C 0.5708(2) 0.9310(2) 0.53912(17) 0.0382(7) Uani 1 1 d . . .
H16 H 0.5666 0.9932 0.5501 0.046 Uiso 1 1 calc R . .
C17 C 0.5449(2) 0.8716(2) 0.58707(18) 0.0384(8) Uani 1 1 d . . .
C18 C 0.3080(2) 0.7300(2) 0.68027(18) 0.0403(8) Uani 1 1 d . . .
H18 H 0.2930 0.6653 0.6736 0.048 Uiso 1 1 calc R . .
C19 C 0.2406(2) 0.7781(2) 0.70115(17) 0.0367(7) Uani 1 1 d . . .
H19 H 0.1808 0.7474 0.7090 0.044 Uiso 1 1 calc R . .
C20 C 0.2652(3) 0.8778(2) 0.71054(19) 0.0436(8) Uani 1 1 d . . .
H20 H 0.2220 0.9135 0.7258 0.052 Uiso 1 1 calc R . .
C21 C 0.3525(2) 0.9186(2) 0.69677(18) 0.0384(8) Uani 1 1 d . . .
H21 H 0.3684 0.9830 0.7005 0.046 Uiso 1 1 calc R . .
C22 C 0.4199(2) 0.8656(2) 0.67690(17) 0.0365(7) Uani 1 1 d . . .
C23 C 0.5116(2) 0.9090(2) 0.65779(17) 0.0376(7) Uani 1 1 d . . .
C24 C 0.5659(2) 0.9822(2) 0.70217(16) 0.0353(7) Uani 1 1 d . . .
C25 C 0.7147(2) 1.0884(2) 0.77306(17) 0.0361(7) Uani 1 1 d . . .
C26 C 0.6474(2) 1.0854(2) 0.81892(18) 0.0365(7) Uani 1 1 d . . .
C27 C 0.8160(2) 1.2356(2) 0.85365(18) 0.0385(8) Uani 1 1 d . . .
C28 C 0.7491(2) 1.2347(2) 0.90299(18) 0.0372(7) Uani 1 1 d . . .
C29 C 0.8754(2) 1.3927(3) 0.9023(2) 0.0437(8) Uani 1 1 d . . .
C30 C 0.9359(3) 1.4770(3) 0.90207(19) 0.0482(9) Uani 1 1 d . . .
H30 H 0.9826 1.4812 0.8695 0.058 Uiso 1 1 calc R . .
C31 C 0.9265(3) 1.5563(3) 0.9513(2) 0.0491(9) Uani 1 1 d . . .
H31 H 0.9672 1.6131 0.9512 0.059 Uiso 1 1 calc R . .
C32 C 0.8572(2) 1.5504(2) 0.9999(2) 0.0423(8) Uani 1 1 d . . .
H32 H 0.8511 1.6030 1.0324 0.051 Uiso 1 1 calc R . .
C33 C 0.7968(2) 1.4653(2) 0.9997(2) 0.0456(9) Uani 1 1 d . . .
H33 H 0.7501 1.4610 1.0323 0.055 Uiso 1 1 calc R . .
C34 C 0.8056(2) 1.3868(2) 0.95163(19) 0.0406(8) Uani 1 1 d . . .
C35 C 0.6678(2) 0.8060(2) 0.72060(18) 0.0359(7) Uani 1 1 d . . .
H35 H 0.6879 0.7986 0.6739 0.043 Uiso 1 1 calc R . .
C36 C 0.7268(3) 0.8616(2) 0.77506(19) 0.0462(9) Uani 1 1 d . . .
H36 H 0.7877 0.8897 0.7676 0.055 Uiso 1 1 calc R . .
C37 C 0.6914(3) 0.8734(3) 0.84034(19) 0.0469(9) Uani 1 1 d . . .
H37 H 0.7279 0.9161 0.8774 0.056 Uiso 1 1 calc R . .
C38 C 0.6081(2) 0.8287(2) 0.8563(2) 0.0426(9) Uani 1 1 d . . .
H38 H 0.5892 0.8361 0.9034 0.051 Uiso 1 1 calc R . .
C39 C 0.5521(2) 0.7719(2) 0.80082(18) 0.0382(8) Uani 1 1 d . . .
C40 C 0.4219(2) 0.4998(2) 0.68135(19) 0.0372(8) Uani 1 1 d . . .
H40 H 0.4245 0.4821 0.6317 0.045 Uiso 1 1 calc R . .
C41 C 0.3990(2) 0.4327(3) 0.71994(19) 0.0422(8) Uani 1 1 d . . .
H41 H 0.3822 0.3707 0.6972 0.051 Uiso 1 1 calc R . .
C42 C 0.4006(2) 0.4560(2) 0.79288(19) 0.0385(8) Uani 1 1 d . . .
H42 H 0.3885 0.4102 0.8213 0.046 Uiso 1 1 calc R . .
C43 C 0.4204(2) 0.5490(2) 0.8241(2) 0.0389(8) Uani 1 1 d . . .
H43 H 0.4201 0.5674 0.8738 0.047 Uiso 1 1 calc R . .
C44 C 0.4406(2) 0.6133(2) 0.78010(18) 0.0358(7) Uani 1 1 d . . .
C45 C 0.4582(2) 0.7155(2) 0.81085(18) 0.0398(8) Uani 1 1 d . . .
C46 C 0.3971(2) 0.7501(2) 0.84957(18) 0.0395(8) Uani 1 1 d . . .
C47 C 0.2880(2) 0.8609(2) 0.89781(16) 0.0361(8) Uani 1 1 d . . .
C48 C 0.2337(2) 0.7768(2) 0.88563(18) 0.0401(8) Uani 1 1 d . . .
C49 C 0.1597(2) 0.9281(2) 0.97063(17) 0.0335(7) Uani 1 1 d . . .
C50 C 0.1059(2) 0.8381(2) 0.96204(17) 0.0338(7) Uani 1 1 d . . .
C51 C 0.0681(2) 0.9755(2) 1.06697(18) 0.0412(8) Uani 1 1 d . . .
C52 C 0.0471(2) 1.0451(2) 1.12011(18) 0.0403(8) Uani 1 1 d . . .
H52 H 0.0809 1.1061 1.1250 0.048 Uiso 1 1 calc R . .
C53 C -0.0238(2) 1.0230(2) 1.16515(19) 0.0421(8) Uani 1 1 d . . .
H53 H -0.0372 1.0691 1.2008 0.051 Uiso 1 1 calc R . .
C54 C -0.0752(3) 0.9323(2) 1.15744(19) 0.0421(8) Uani 1 1 d . . .
H54 H -0.1231 0.9176 1.1877 0.051 Uiso 1 1 calc R . .
C55 C -0.0547(3) 0.8631(2) 1.1041(2) 0.0441(8) Uani 1 1 d . . .
H55 H -0.0888 0.8023 1.0993 0.053 Uiso 1 1 calc R . .
C56 C 0.0157(2) 0.8843(2) 1.05845(18) 0.0375(7) Uani 1 1 d . . .
Cl1 Cl 0.31465(6) 0.17185(6) 0.75466(5) 0.04108(19) Uani 1 1 d . . .
Fe1 Fe 0.25609(3) 0.49490(3) 0.43905(2) 0.03113(11) Uani 1 1 d . . .
N1 N 0.2238(2) 0.61243(19) 0.33870(16) 0.0406(7) Uani 1 1 d . . .
N2 N 0.2915(2) 0.5859(2) 0.37527(16) 0.0421(7) Uani 1 1 d . . .
N3 N 0.11109(19) 0.46499(19) 0.32570(15) 0.0385(7) Uani 1 1 d . . .
N4 N 0.1646(2) 0.4199(2) 0.36086(16) 0.0463(8) Uani 1 1 d . . .
N5 N 0.10353(19) 0.58806(19) 0.42569(15) 0.0384(7) Uani 1 1 d . . .
N6 N 0.15855(19) 0.5585(2) 0.47659(15) 0.0398(7) Uani 1 1 d . . .
N7 N 0.40526(19) 0.38792(19) 0.38756(15) 0.0387(6) Uani 1 1 d . . .
N8 N 0.2067(2) 0.3547(2) 0.53956(16) 0.0439(7) Uani 1 1 d . . .
N9 N 0.3999(2) 0.6110(2) 0.55717(16) 0.0441(7) Uani 1 1 d . . .
N10 N 0.54509(19) 0.78222(19) 0.57215(15) 0.0381(6) Uani 1 1 d . . .
N11 N 0.39517(19) 0.77239(18) 0.66909(16) 0.0395(7) Uani 1 1 d . . .
N12 N 0.8815(2) 1.3160(2) 0.85282(15) 0.0411(7) Uani 1 1 d . . .
N13 N 0.7403(2) 1.3063(2) 0.95370(17) 0.0470(7) Uani 1 1 d . . .
N14 N 0.58277(19) 0.76214(19) 0.73182(15) 0.0391(7) Uani 1 1 d . . .
N15 N 0.44081(19) 0.58790(19) 0.70789(15) 0.0387(7) Uani 1 1 d . . .
N16 N 0.1390(2) 0.9974(2) 1.02413(16) 0.0454(7) Uani 1 1 d . . .
N17 N 0.03552(19) 0.8183(2) 1.00460(15) 0.0408(7) Uani 1 1 d . . .
Ni1 Ni 0.49256(3) 0.68680(3) 0.64156(2) 0.03306(10) Uani 1 1 d . . .
O1 O 0.27252(17) 0.24568(16) 0.78826(12) 0.0415(6) Uani 1 1 d . . .
O2 O 0.31934(18) 0.10819(17) 0.80325(13) 0.0450(6) Uani 1 1 d . . .
O3 O 0.25576(17) 0.12001(17) 0.69276(13) 0.0471(6) Uani 1 1 d . . .
O4 O 0.40409(16) 0.20557(16) 0.73205(13) 0.0388(5) Uani 1 1 d . . .
O5 O 0.7139(3) 0.1519(3) 0.5012(2) 0.0255(11) Uani 0.40 1 d P . .
H5D H 0.6825 0.1883 0.4872 0.031 Uiso 0.40 1 d PR . .
H5B H 0.7515 0.1388 0.4693 0.038 Uiso 0.40 1 d PR . .
O6 O 0.1619(4) 0.4868(4) 0.7143(3) 0.0205(13) Uani 0.30 1 d P . .
H6A H 0.1481 0.4718 0.7549 0.031 Uiso 0.30 1 d PR . .
H6C H 0.1140 0.4693 0.6849 0.031 Uiso 0.30 1 d PR . .
O7 O 0.3124(4) 0.4361(4) 0.1771(3) 0.0208(13) Uani 0.30 1 d P . .
H7A H 0.2759 0.4613 0.1553 0.031 Uiso 0.30 1 d PR . .
H7C H 0.3049 0.3791 0.1577 0.031 Uiso 0.30 1 d PR . .
O8 O 0.1449(3) 0.1119(3) 0.4004(2) 0.0251(11) Uani 0.40 1 d P . .
H8A H 0.1361 0.0570 0.3759 0.038 Uiso 0.40 1 d PR . .
H8C H 0.0937 0.1216 0.4169 0.038 Uiso 0.40 1 d PR . .
O9 O 0.7155(5) 0.7270(5) 0.0109(4) 0.0297(15) Uani 0.30 1 d P . .
H9B H 0.7008 0.7097 -0.0342 0.044 Uiso 0.30 1 d PR . .
H9C H 0.7072 0.7820 0.0243 0.044 Uiso 0.30 1 d PR . .
O10 O 0.5399(5) 0.3534(5) 0.9751(4) 0.0380(18) Uani 0.30 1 d P . .
H10A H 0.5827 0.3868 1.0054 0.057 Uiso 0.30 1 d PR . .
H10C H 0.5424 0.2964 0.9717 0.057 Uiso 0.30 1 d PR . .
O11 O 0.8884(4) 0.7258(4) 0.3531(3) 0.0333(12) Uani 0.40 1 d P . .
H11A H 0.9450 0.7544 0.3624 0.050 Uiso 0.40 1 d PR . .
H11B H 0.8849 0.6815 0.3174 0.050 Uiso 0.40 1 d PR . .
O12 O 0.0691(5) 0.9055(5) 0.6045(4) 0.0399(18) Uani 0.30 1 d P . .
H12A H 0.0479 0.9387 0.5784 0.060 Uiso 0.30 1 d PR . .
H12C H 0.0787 0.9347 0.6479 0.060 Uiso 0.30 1 d PR . .
O13 O 0.0789(5) 0.8726(5) 0.3927(4) 0.0326(16) Uani 0.30 1 d P . .
H13A H 0.0275 0.8790 0.3744 0.049 Uiso 0.30 1 d PR . .
H13B H 0.1234 0.9134 0.3819 0.049 Uiso 0.30 1 d PR . .
S1 S 0.67847(6) 1.03671(6) 0.68257(5) 0.03958(19) Uani 1 1 d . . .
S2 S 0.53348(6) 1.03506(6) 0.78623(5) 0.0440(2) Uani 1 1 d . . .
S3 S 0.83206(6) 1.13774(6) 0.79392(5) 0.0393(2) Uani 1 1 d . . .
S4 S 0.66805(6) 1.13453(6) 0.91137(5) 0.0425(2) Uani 1 1 d . . .
S5 S 0.40860(6) 0.86867(6) 0.89081(5) 0.0441(2) Uani 1 1 d . . .
S6 S 0.28804(6) 0.68256(6) 0.86330(5) 0.0441(2) Uani 1 1 d . . .
S7 S 0.11384(6) 0.75245(6) 0.88985(5) 0.0460(2) Uani 1 1 d . . .
S8 S 0.25007(6) 0.96547(6) 0.92009(5) 0.03851(19) Uani 1 1 d . . .

loop_
_atom_site_aniso_label
_atom_site_aniso_U_11
_atom_site_aniso_U_22
_atom_site_aniso_U_33
_atom_site_aniso_U_23
_atom_site_aniso_U_13
_atom_site_aniso_U_12
B1 0.039(2) 0.041(2) 0.040(2) 0.0047(17) -0.0119(17) 0.0119(17)
C1 0.045(2) 0.0395(18) 0.042(2) 0.0067(15) -0.0104(16) 0.0095(15)
C2 0.043(2) 0.057(2) 0.040(2) 0.0155(17) -0.0153(16) 0.0096(17)
C3 0.049(2) 0.051(2) 0.0304(18) 0.0115(15) -0.0059(15) 0.0172(17)
C4 0.047(2) 0.052(2) 0.040(2) -0.0140(16) -0.0143(16) 0.0211(17)
C5 0.045(2) 0.046(2) 0.042(2) -0.0197(16) -0.0160(16) 0.0159(16)
C6 0.0412(19) 0.0349(18) 0.044(2) -0.0176(15) -0.0129(15) 0.0137(15)
C7 0.043(2) 0.0342(18) 0.055(2) -0.0083(16) -0.0044(17) 0.0131(15)
C8 0.0364(18) 0.0299(17) 0.046(2) -0.0112(14) 0.0028(15) 0.0045(13)
C9 0.0420(19) 0.0359(18) 0.044(2) -0.0104(15) 0.0027(15) 0.0133(15)
C10 0.0341(17) 0.0262(16) 0.049(2) -0.0107(14) -0.0019(15) 0.0083(13)
C11 0.046(2) 0.0346(18) 0.0398(19) -0.0016(15) 0.0039(15) 0.0098(15)
C12 0.0318(17) 0.0294(16) 0.0416(19) -0.0087(13) -0.0056(14) 0.0119(13)
C13 0.046(2) 0.0358(18) 0.043(2) 0.0031(15) 0.0044(16) 0.0117(15)
C14 0.0344(18) 0.0370(18) 0.054(2) 0.0076(16) 0.0137(16) 0.0149(14)
C15 0.0291(17) 0.0321(17) 0.051(2) 0.0065(15) 0.0154(15) -0.0021(13)
C16 0.0427(19) 0.0395(18) 0.0340(18) 0.0027(14) -0.0019(14) 0.0161(15)
C17 0.0424(19) 0.0416(18) 0.0319(17) 0.0005(14) -0.0029(14) 0.0161(15)
C18 0.0359(18) 0.0379(18) 0.0406(19) -0.0110(15) -0.0002(15) 0.0087(14)
C19 0.0378(18) 0.0337(17) 0.0361(18) -0.0078(14) 0.0025(14) 0.0139(14)
C20 0.045(2) 0.0400(19) 0.042(2) -0.0077(15) 0.0008(16) 0.0139(15)
C21 0.0375(18) 0.0325(17) 0.0415(19) -0.0112(14) -0.0055(14) 0.0151(14)
C22 0.0368(18) 0.0367(17) 0.0322(17) -0.0100(14) -0.0033(13) 0.0137(14)
C23 0.0360(18) 0.0414(18) 0.0328(17) -0.0049(14) -0.0055(14) 0.0130(14)
C24 0.050(2) 0.0356(17) 0.0195(15) 0.0051(12) -0.0019(13) 0.0078(14)
C25 0.0407(18) 0.0370(17) 0.0327(17) 0.0064(13) -0.0105(14) 0.0145(14)
C26 0.0395(18) 0.0305(16) 0.0386(18) 0.0005(14) -0.0083(14) 0.0116(13)
C27 0.0381(18) 0.0442(19) 0.0355(18) 0.0151(15) -0.0125(15) 0.0092(15)
C28 0.0346(18) 0.0369(17) 0.0363(18) 0.0047(14) -0.0157(14) 0.0031(14)
C29 0.0367(18) 0.047(2) 0.044(2) 0.0015(16) -0.0063(15) 0.0095(15)
C30 0.048(2) 0.050(2) 0.036(2) 0.0041(16) -0.0114(16) -0.0089(17)
C31 0.050(2) 0.043(2) 0.047(2) 0.0124(17) -0.0080(17) -0.0090(17)
C32 0.0392(19) 0.0352(18) 0.049(2) 0.0022(15) -0.0096(16) 0.0068(14)
C33 0.0344(19) 0.046(2) 0.046(2) -0.0051(16) -0.0087(15) -0.0029(15)
C34 0.042(2) 0.0377(18) 0.0398(19) 0.0068(15) -0.0077(15) 0.0052(15)
C35 0.0347(17) 0.0380(17) 0.0339(17) 0.0009(14) -0.0122(13) 0.0113(14)
C36 0.046(2) 0.0413(19) 0.044(2) -0.0153(16) -0.0070(16) 0.0129(16)
C37 0.041(2) 0.051(2) 0.040(2) -0.0125(16) -0.0127(16) 0.0079(17)
C38 0.0323(18) 0.0400(18) 0.049(2) -0.0211(15) -0.0131(15) 0.0196(15)
C39 0.0326(17) 0.0371(17) 0.0411(19) -0.0126(14) -0.0088(14) 0.0165(14)
C40 0.0293(17) 0.0375(17) 0.0433(19) -0.0012(14) 0.0162(14) 0.0090(13)
C41 0.043(2) 0.046(2) 0.0367(19) 0.0061(15) 0.0077(15) 0.0087(16)
C42 0.0409(19) 0.0324(17) 0.043(2) 0.0070(14) 0.0036(15) 0.0097(14)
C43 0.0308(17) 0.0391(18) 0.045(2) 0.0023(15) 0.0117(15) 0.0071(14)
C44 0.0369(18) 0.0361(17) 0.0354(18) 0.0011(14) -0.0064(14) 0.0157(14)
C45 0.0328(18) 0.047(2) 0.0375(19) -0.0051(15) -0.0039(14) 0.0158(15)
C46 0.0353(18) 0.0361(18) 0.0375(19) -0.0107(14) -0.0055(14) 0.0010(14)
C47 0.0364(18) 0.0396(18) 0.0215(15) -0.0121(13) -0.0008(13) -0.0017(14)
C48 0.0361(18) 0.0400(19) 0.0348(18) -0.0084(15) 0.0088(14) -0.0013(14)
C49 0.0316(17) 0.0282(16) 0.0368(18) 0.0031(13) 0.0006(13) 0.0001(13)
C50 0.0294(16) 0.0295(16) 0.0371(18) -0.0040(13) -0.0021(13) 0.0030(13)
C51 0.0372(19) 0.046(2) 0.0364(19) -0.0030(15) -0.0036(15) 0.0090(15)
C52 0.0420(19) 0.0442(19) 0.0350(18) 0.0067(15) 0.0027(15) 0.0103(15)
C53 0.0357(19) 0.045(2) 0.045(2) 0.0006(16) 0.0084(15) 0.0115(15)
C54 0.046(2) 0.043(2) 0.040(2) 0.0072(15) 0.0086(16) 0.0163(16)
C55 0.042(2) 0.0383(19) 0.053(2) 0.0036(16) 0.0089(17) 0.0139(15)
C56 0.0330(17) 0.0421(19) 0.0421(19) 0.0085(15) 0.0032(14) 0.0177(14)
Cl1 0.0452(5) 0.0393(4) 0.0445(5) 0.0209(4) 0.0141(4) 0.0097(4)
Fe1 0.0314(2) 0.0289(2) 0.0320(2) -0.00659(18) -0.00887(19) 0.01543(18)
N1 0.0391(16) 0.0394(16) 0.0428(17) 0.0061(13) -0.0106(13) 0.0101(13)
N2 0.0394(16) 0.0478(17) 0.0406(17) 0.0056(13) -0.0034(13) 0.0153(13)
N3 0.0318(15) 0.0398(15) 0.0402(16) -0.0064(12) -0.0092(12) 0.0116(12)
N4 0.0463(17) 0.0410(16) 0.0459(17) -0.0154(13) -0.0197(14) 0.0182(13)
N5 0.0389(16) 0.0368(15) 0.0385(16) -0.0043(12) -0.0098(12) 0.0161(12)
N6 0.0360(15) 0.0457(16) 0.0350(15) -0.0096(12) -0.0090(12) 0.0177(13)
N7 0.0307(14) 0.0432(16) 0.0379(15) -0.0082(12) -0.0062(12) 0.0123(12)
N8 0.0450(17) 0.0469(17) 0.0404(17) 0.0027(13) 0.0086(13) 0.0146(14)
N9 0.0439(17) 0.0409(16) 0.0415(17) -0.0143(13) -0.0099(13) 0.0148(13)
N10 0.0386(16) 0.0384(15) 0.0379(16) -0.0020(12) -0.0039(12) 0.0176(12)
N11 0.0365(15) 0.0320(14) 0.0468(17) -0.0105(12) 0.0000(13) 0.0149(12)
N12 0.0421(16) 0.0436(16) 0.0375(16) 0.0084(13) -0.0114(13) 0.0097(13)
N13 0.0357(16) 0.0441(17) 0.056(2) 0.0026(14) -0.0111(14) 0.0042(13)
N14 0.0377(16) 0.0361(15) 0.0386(16) -0.0063(12) -0.0075(12) 0.0087(12)
N15 0.0331(15) 0.0381(15) 0.0395(16) -0.0054(12) -0.0060(12) 0.0069(12)
N16 0.0449(17) 0.0441(17) 0.0358(16) -0.0059(13) -0.0067(13) -0.0044(13)
N17 0.0339(15) 0.0427(16) 0.0377(16) 0.0032(13) -0.0018(12) -0.0058(12)
Ni1 0.0295(2) 0.0323(2) 0.0342(2) -0.00820(17) -0.00623(17) 0.01225(16)
O1 0.0474(14) 0.0430(13) 0.0384(13) 0.0152(10) 0.0154(11) 0.0119(11)
O2 0.0530(15) 0.0450(14) 0.0455(14) 0.0223(11) 0.0163(12) 0.0164(11)
O3 0.0464(15) 0.0439(14) 0.0485(15) -0.0013(11) 0.0010(12) 0.0125(11)
O4 0.0388(13) 0.0401(13) 0.0429(13) 0.0156(10) 0.0109(10) 0.0130(10)
O5 0.020(2) 0.030(3) 0.022(2) 0.005(2) 0.0070(19) -0.0058(19)
O6 0.031(3) 0.023(3) 0.018(3) 0.010(2) 0.012(3) 0.023(3)
O7 0.007(3) 0.030(3) 0.019(3) -0.006(2) -0.006(2) -0.002(2)
O8 0.029(3) 0.035(3) 0.021(2) 0.023(2) 0.013(2) 0.013(2)
O9 0.031(4) 0.031(4) 0.034(4) 0.016(3) 0.012(3) 0.012(3)
O10 0.055(5) 0.033(4) 0.039(4) 0.031(3) 0.018(4) 0.018(3)
O11 0.031(3) 0.032(3) 0.035(3) 0.000(2) 0.002(2) 0.006(2)
O12 0.054(5) 0.043(4) 0.037(4) 0.029(4) 0.022(4) 0.022(4)
O13 0.029(4) 0.030(4) 0.037(4) 0.007(3) 0.008(3) 0.000(3)
S1 0.0404(5) 0.0379(4) 0.0373(5) 0.0024(4) -0.0050(4) 0.0057(4)
S2 0.0424(5) 0.0406(5) 0.0403(5) -0.0160(4) 0.0030(4) 0.0086(4)
S3 0.0379(5) 0.0412(5) 0.0375(5) 0.0141(4) -0.0112(4) 0.0016(4)
S4 0.0413(5) 0.0399(5) 0.0411(5) -0.0027(4) -0.0089(4) 0.0065(4)
S5 0.0403(5) 0.0387(5) 0.0415(5) -0.0149(4) 0.0115(4) -0.0006(4)
S6 0.0423(5) 0.0393(5) 0.0409(5) -0.0107(4) 0.0128(4) -0.0002(4)
S7 0.0388(5) 0.0396(5) 0.0429(5) -0.0188(4) 0.0051(4) -0.0078(4)
S8 0.0387(5) 0.0402(4) 0.0358(4) 0.0055(4) 0.0132(4) 0.0065(4)

loop_
_atom_type_symbol
_atom_type_description
_atom_type_scat_dispersion_real
_atom_type_scat_dispersion_imag
_atom_type_scat_source
C C 0.0033 0.0016 'International Tables Vol C Tables 4.2.6.8 and 6.1.1.4'
B B 0.0013 0.0007 'International Tables Vol C Tables 4.2.6.8 and 6.1.1.4'
N N 0.0061 0.0033 'International Tables Vol C Tables 4.2.6.8 and 6.1.1.4'
S S 0.1246 0.1234 'International Tables Vol C Tables 4.2.6.8 and 6.1.1.4'
Fe Fe 0.3463 0.8444 'International Tables Vol C Tables 4.2.6.8 and 6.1.1.4'
Ni Ni 0.3393 1.1124 'International Tables Vol C Tables 4.2.6.8 and 6.1.1.4'
H H 0.0000 0.0000 'International Tables Vol C Tables 4.2.6.8 and 6.1.1.4'
Cl Cl 0.1484 0.1585 'International Tables Vol C Tables 4.2.6.8 and 6.1.1.4'
O O 0.0106 0.0060 'International Tables Vol C Tables 4.2.6.8 and 6.1.1.4'

loop_
_geom_angle_atom_site_label_1
_geom_angle_atom_site_label_2
_geom_angle_atom_site_label_3
_geom_angle
_geom_angle_site_symmetry_1
_geom_angle_site_symmetry_3
_geom_angle_publ_flag
N5 B1 N3 107.5(3) . . ?
N5 B1 N1 107.7(2) . . ?
N3 B1 N1 106.1(2) . . ?
N5 B1 H20A 111.8 . . ?
N3 B1 H20A 111.8 . . ?
N1 B1 H20A 111.8 . . ?
N1 C1 C2 108.6(3) . . ?
N1 C1 H1 125.7 . . ?
C2 C1 H1 125.7 . . ?
C1 C2 C3 105.7(3) . . ?
C1 C2 H2 127.2 . . ?
C3 C2 H2 127.2 . . ?
N2 C3 C2 108.4(3) . . ?
N2 C3 H3 125.8 . . ?
C2 C3 H3 125.8 . . ?
C5 C4 N3 107.9(3) . . ?
C5 C4 H4 126.1 . . ?
N3 C4 H4 126.1 . . ?
C4 C5 C6 108.2(3) . . ?
C4 C5 H5 125.9 . . ?
C6 C5 H5 125.9 . . ?
N4 C6 C5 106.7(3) . . ?
N4 C6 H6 126.6 . . ?
C5 C6 H6 126.6 . . ?
C8 C7 N5 107.9(3) . . ?
C8 C7 H7 126.1 . . ?
N5 C7 H7 126.1 . . ?
C7 C8 C9 108.1(3) . . ?
C7 C8 H8 126.0 . . ?
C9 C8 H8 126.0 . . ?
N6 C9 C8 109.5(3) . . ?
N6 C9 H9 125.2 . . ?
C8 C9 H9 125.2 . . ?
N7 C10 Fe1 178.1(3) . . ?
N8 C11 Fe1 179.2(3) . . ?
N9 C12 Fe1 178.6(2) . . ?
N10 C13 C14 123.1(3) . . ?
N10 C13 H13 118.5 . . ?
C14 C13 H13 118.5 . . ?
C15 C14 C13 117.3(3) . . ?
C15 C14 H14 121.4 . . ?
C13 C14 H14 121.4 . . ?
C14 C15 C16 119.2(3) . . ?
C14 C15 H15 120.4 . . ?
C16 C15 H15 120.4 . . ?
C17 C16 C15 117.9(3) . . ?
C17 C16 H16 121.1 . . ?
C15 C16 H16 121.1 . . ?
N10 C17 C16 123.0(3) . . ?
N10 C17 C23 118.3(3) . . ?
C16 C17 C23 118.7(3) . . ?
N11 C18 C19 122.5(3) . . ?
N11 C18 H18 118.7 . . ?
C19 C18 H18 118.7 . . ?
C18 C19 C20 117.7(3) . . ?
C18 C19 H19 121.1 . . ?
C20 C19 H19 121.1 . . ?
C21 C20 C19 118.6(3) . . ?
C21 C20 H20 120.7 . . ?
C19 C20 H20 120.7 . . ?
C20 C21 C22 121.3(3) . . ?
C20 C21 H21 119.4 . . ?
C22 C21 H21 119.4 . . ?
N11 C22 C21 118.9(3) . . ?
N11 C22 C23 119.8(3) . . ?
C21 C22 C23 121.0(3) . . ?
C24 C23 C22 121.5(3) . . ?
C24 C23 C17 120.0(3) . . ?
C22 C23 C17 118.5(3) . . ?
C23 C24 S1 123.6(3) . . ?
C23 C24 S2 124.5(3) . . ?
S1 C24 S2 111.91(17) . . ?
C26 C25 S3 126.3(3) . . ?
C26 C25 S1 115.4(3) . . ?
S3 C25 S1 118.3(2) . . ?
C25 C26 S2 118.9(3) . . ?
C25 C26 S4 122.8(3) . . ?
S2 C26 S4 118.2(2) . . ?
C28 C27 N12 120.0(3) . . ?
C28 C27 S3 124.6(3) . . ?
N12 C27 S3 115.2(2) . . ?
N13 C28 C27 126.0(3) . . ?
N13 C28 S4 110.8(2) . . ?
C27 C28 S4 123.0(3) . . ?
N12 C29 C30 120.1(3) . . ?
N12 C29 C34 120.0(3) . . ?
C30 C29 C34 119.9(3) . . ?
C29 C30 C31 119.6(4) . . ?
C29 C30 H30 120.2 . . ?
C31 C30 H30 120.2 . . ?
C32 C31 C30 120.4(3) . . ?
C32 C31 H31 119.8 . . ?
C30 C31 H31 119.8 . . ?
C31 C32 C33 119.5(3) . . ?
C31 C32 H32 120.3 . . ?
C33 C32 H32 120.3 . . ?
C34 C33 C32 120.6(4) . . ?
C34 C33 H33 119.7 . . ?
C32 C33 H33 119.7 . . ?
N13 C34 C33 116.3(3) . . ?
N13 C34 C29 123.6(3) . . ?
C33 C34 C29 120.0(3) . . ?
N14 C35 C36 122.2(3) . . ?
N14 C35 H35 118.9 . . ?
C36 C35 H35 118.9 . . ?
C37 C36 C35 115.7(4) . . ?
C37 C36 H36 122.2 . . ?
C35 C36 H36 122.2 . . ?
C38 C37 C36 125.2(3) . . ?
C38 C37 H37 117.4 . . ?
C36 C37 H37 117.4 . . ?
C37 C38 C39 117.1(3) . . ?
C37 C38 H38 121.4 . . ?
C39 C38 H38 121.4 . . ?
C38 C39 N14 119.8(3) . . ?
C38 C39 C45 123.1(3) . . ?
N14 C39 C45 117.1(2) . . ?
N15 C40 C41 124.7(3) . . ?
N15 C40 H40 117.7 . . ?
C41 C40 H40 117.7 . . ?
C40 C41 C42 119.1(3) . . ?
C40 C41 H41 120.5 . . ?
C42 C41 H41 120.5 . . ?
C41 C42 C43 118.5(3) . . ?
C41 C42 H42 120.7 . . ?
C43 C42 H42 120.7 . . ?
C44 C43 C42 118.4(3) . . ?
C44 C43 H43 120.8 . . ?
C42 C43 H43 120.8 . . ?
N15 C44 C43 121.7(3) . . ?
N15 C44 C45 117.7(3) . . ?
C43 C44 C45 120.6(3) . . ?
C46 C45 C39 122.6(3) . . ?
C46 C45 C44 120.7(3) . . ?
C39 C45 C44 116.4(2) . . ?
C45 C46 S6 122.4(3) . . ?
C45 C46 S5 126.0(3) . . ?
S6 C46 S5 111.50(19) . . ?
C48 C47 S8 125.5(3) . . ?
C48 C47 S5 117.2(3) . . ?
S8 C47 S5 117.30(18) . . ?
C47 C48 S7 125.3(3) . . ?
C47 C48 S6 117.0(3) . . ?
S7 C48 S6 117.70(19) . . ?
C50 C49 N16 119.1(3) . . ?
C50 C49 S8 126.2(3) . . ?
N16 C49 S8 114.7(2) . . ?
N17 C50 C49 120.2(3) . . ?
N17 C50 S7 116.5(2) . . ?
C49 C50 S7 122.6(3) . . ?
N16 C51 C56 120.5(3) . . ?
N16 C51 C52 119.6(3) . . ?
C56 C51 C52 119.9(3) . . ?
C53 C52 C51 119.9(3) . . ?
C53 C52 H52 120.0 . . ?
C51 C52 H52 120.0 . . ?
C52 C53 C54 120.3(3) . . ?
C52 C53 H53 119.9 . . ?
C54 C53 H53 119.9 . . ?
C53 C54 C55 119.8(3) . . ?
C53 C54 H54 120.1 . . ?
C55 C54 H54 120.1 . . ?
C56 C55 C54 120.6(3) . . ?
C56 C55 H55 119.7 . . ?
C54 C55 H55 119.7 . . ?
N17 C56 C55 121.7(3) . . ?
N17 C56 C51 118.8(3) . . ?
C55 C56 C51 119.5(3) . . ?
O4 Cl1 O1 112.16(14) . . ?
O4 Cl1 O3 108.83(15) . . ?
O1 Cl1 O3 108.56(15) . . ?
O4 Cl1 O2 110.35(15) . . ?
O1 Cl1 O2 110.04(14) . . ?
O3 Cl1 O2 106.72(16) . . ?
C12 Fe1 C10 87.10(13) . . ?
C12 Fe1 C11 88.10(15) . . ?
C10 Fe1 C11 85.89(15) . . ?
C12 Fe1 N6 91.79(9) . . ?
C10 Fe1 N6 176.30(11) . . ?
C11 Fe1 N6 90.55(10) . . ?
C12 Fe1 N2 90.93(11) . . ?
C10 Fe1 N2 93.25(11) . . ?
C11 Fe1 N2 178.73(11) . . ?
N6 Fe1 N2 90.30(13) . . ?
C12 Fe1 N4 178.89(11) . . ?
C10 Fe1 N4 92.63(10) . . ?
C11 Fe1 N4 92.95(10) . . ?
N6 Fe1 N4 88.55(12) . . ?
N2 Fe1 N4 88.01(13) . . ?
C1 N1 N2 110.2(2) . . ?
C1 N1 B1 131.0(2) . . ?
N2 N1 B1 118.8(2) . . ?
C3 N2 N1 107.1(2) . . ?
C3 N2 Fe1 133.38(19) . . ?
N1 N2 Fe1 119.4(2) . . ?
N4 N3 C4 107.0(2) . . ?
N4 N3 B1 120.3(2) . . ?
C4 N3 B1 132.7(2) . . ?
C6 N4 N3 110.2(2) . . ?
C6 N4 Fe1 131.77(19) . . ?
N3 N4 Fe1 118.0(2) . . ?
C7 N5 N6 106.2(2) . . ?
C7 N5 B1 134.1(2) . . ?
N6 N5 B1 119.6(2) . . ?
C9 N6 N5 108.3(2) . . ?
C9 N6 Fe1 134.50(19) . . ?
N5 N6 Fe1 117.2(2) . . ?
C10 N7 Ni1 176.0(2) . 2_666 ?
C12 N9 Ni1 176.6(2) . . ?
C13 N10 C17 119.3(2) . . ?
C13 N10 Ni1 117.25(17) . . ?
C17 N10 Ni1 123.36(17) . . ?
C18 N11 C22 121.0(2) . . ?
C18 N11 Ni1 117.39(16) . . ?
C22 N11 Ni1 121.64(17) . . ?
C29 N12 C27 117.1(2) . . ?
C28 N13 C34 113.3(2) . . ?
C35 N14 C39 119.61(19) . . ?
C35 N14 Ni1 118.94(18) . . ?
C39 N14 Ni1 121.26(17) . . ?
C40 N15 C44 117.5(3) . . ?
C40 N15 Ni1 120.41(18) . . ?
C44 N15 Ni1 121.3(2) . . ?
C51 N16 C49 119.7(3) . . ?
C50 N17 C56 121.6(3) . . ?
N9 Ni1 N7 93.16(11) . 2_666 ?
N9 Ni1 N14 177.14(13) . . ?
N7 Ni1 N14 88.17(10) 2_666 . ?
N9 Ni1 N11 88.59(11) . . ?
N7 Ni1 N11 175.51(12) 2_666 . ?
N14 Ni1 N11 90.26(11) . . ?
N9 Ni1 N15 90.26(12) . . ?
N7 Ni1 N15 88.04(11) 2_666 . ?
N14 Ni1 N15 87.26(11) . . ?
N11 Ni1 N15 96.09(11) . . ?
N9 Ni1 N10 88.50(12) . . ?
N7 Ni1 N10 90.51(11) 2_666 . ?
N14 Ni1 N10 94.02(11) . . ?
N11 Ni1 N10 85.40(11) . . ?
N15 Ni1 N10 178.03(10) . . ?
H5D O5 H5B 109.5 . . ?
H6A O6 H6C 109.5 . . ?
H7A O7 H7C 109.5 . . ?
H8A O8 H8C 109.5 . . ?
H9B O9 H9C 109.5 . . ?
H10A O10 H10C 109.5 . . ?
H11A O11 H11B 109.5 . . ?
H12A O12 H12C 109.5 . . ?
H13A O13 H13B 109.5 . . ?
C24 S1 C25 94.94(15) . . ?
C26 S2 C24 94.18(16) . . ?
C25 S3 C27 96.38(15) . . ?
C28 S4 C26 98.03(16) . . ?
C47 S5 C46 94.82(15) . . ?
C48 S6 C46 95.59(16) . . ?
C50 S7 C48 98.44(15) . . ?
C49 S8 C47 98.53(16) . . ?

loop_
_geom_bond_atom_site_label_1
_geom_bond_atom_site_label_2
_geom_bond_distance
_geom_bond_site_symmetry_2
_geom_bond_publ_flag
B1 N5 1.493(4) . ?
B1 N3 1.502(4) . ?
B1 N1 1.542(4) . ?
B1 H20A 0.9800 . ?
C1 N1 1.339(4) . ?
C1 C2 1.348(5) . ?
C1 H1 0.9300 . ?
C2 C3 1.424(5) . ?
C2 H2 0.9300 . ?
C3 N2 1.334(4) . ?
C3 H3 0.9300 . ?
C4 C5 1.342(5) . ?
C4 N3 1.376(3) . ?
C4 H4 0.9300 . ?
C5 C6 1.400(5) . ?
C5 H5 0.9300 . ?
C6 N4 1.323(3) . ?
C6 H6 0.9300 . ?
C7 C8 1.368(5) . ?
C7 N5 1.385(3) . ?
C7 H7 0.9300 . ?
C8 C9 1.378(5) . ?
C8 H8 0.9300 . ?
C9 N6 1.319(3) . ?
C9 H9 0.9300 . ?
C10 N7 1.146(3) . ?
C10 Fe1 1.904(3) . ?
C11 N8 1.111(4) . ?
C11 Fe1 1.935(4) . ?
C12 N9 1.151(3) . ?
C12 Fe1 1.900(3) . ?
C13 N10 1.295(3) . ?
C13 C14 1.408(5) . ?
C13 H13 0.9300 . ?
C14 C15 1.373(4) . ?
C14 H14 0.9300 . ?
C15 C16 1.392(4) . ?
C15 H15 0.9300 . ?
C16 C17 1.378(5) . ?
C16 H16 0.9300 . ?
C17 N10 1.316(3) . ?
C17 C23 1.487(4) . ?
C18 N11 1.343(3) . ?
C18 C19 1.367(4) . ?
C18 H18 0.9300 . ?
C19 C20 1.435(5) . ?
C19 H19 0.9300 . ?
C20 C21 1.351(5) . ?
C20 H20 0.9300 . ?
C21 C22 1.409(4) . ?
C21 H21 0.9300 . ?
C22 N11 1.344(3) . ?
C22 C23 1.450(5) . ?
C23 C24 1.348(4) . ?
C24 S1 1.761(3) . ?
C24 S2 1.764(3) . ?
C25 C26 1.326(5) . ?
C25 S3 1.732(3) . ?
C25 S1 1.763(3) . ?
C26 S2 1.733(3) . ?
C26 S4 1.759(3) . ?
C27 C28 1.368(5) . ?
C27 N12 1.376(3) . ?
C27 S3 1.744(3) . ?
C28 N13 1.335(3) . ?
C28 S4 1.739(3) . ?
C29 N12 1.365(4) . ?
C29 C30 1.382(5) . ?
C29 C34 1.398(5) . ?
C30 C31 1.405(5) . ?
C30 H30 0.9300 . ?
C31 C32 1.384(5) . ?
C31 H31 0.9300 . ?
C32 C33 1.389(5) . ?
C32 H32 0.9300 . ?
C33 C34 1.382(5) . ?
C33 H33 0.9300 . ?
C34 N13 1.380(3) . ?
C35 N14 1.323(3) . ?
C35 C36 1.360(4) . ?
C35 H35 0.9300 . ?
C36 C37 1.343(5) . ?
C36 H36 0.9300 . ?
C37 C38 1.332(5) . ?
C37 H37 0.9300 . ?
C38 C39 1.358(4) . ?
C38 H38 0.9300 . ?
C39 N14 1.378(3) . ?
C39 C45 1.492(4) . ?
C40 N15 1.293(3) . ?
C40 C41 1.328(4) . ?
C40 H40 0.9300 . ?
C41 C42 1.354(5) . ?
C41 H41 0.9300 . ?
C42 C43 1.378(4) . ?
C42 H42 0.9300 . ?
C43 C44 1.364(5) . ?
C43 H43 0.9300 . ?
C44 N15 1.346(4) . ?
C44 C45 1.502(4) . ?
C45 C46 1.303(5) . ?
C46 S6 1.756(3) . ?
C46 S5 1.778(3) . ?
C47 C48 1.320(4) . ?
C47 S8 1.752(3) . ?
C47 S5 1.758(3) . ?
C48 S7 1.726(3) . ?
C48 S6 1.752(4) . ?
C49 C50 1.391(4) . ?
C49 N16 1.401(4) . ?
C49 S8 1.706(3) . ?
C50 N17 1.338(4) . ?
C50 S7 1.722(3) . ?
C51 N16 1.353(5) . ?
C51 C56 1.398(5) . ?
C51 C52 1.401(5) . ?
C52 C53 1.381(5) . ?
C52 H52 0.9300 . ?
C53 C54 1.387(5) . ?
C53 H53 0.9300 . ?
C54 C55 1.396(5) . ?
C54 H54 0.9300 . ?
C55 C56 1.381(5) . ?
C55 H55 0.9300 . ?
C56 N17 1.369(4) . ?
Cl1 O4 1.408(2) . ?
Cl1 O1 1.435(2) . ?
Cl1 O3 1.436(3) . ?
Cl1 O2 1.437(2) . ?
Fe1 N6 1.958(3) . ?
Fe1 N2 1.964(3) . ?
Fe1 N4 1.982(3) . ?
N1 N2 1.355(4) . ?
N3 N4 1.361(4) . ?
N5 N6 1.420(4) . ?
N7 Ni1 2.078(3) 2_666 ?
N9 Ni1 2.069(3) . ?
N10 Ni1 2.136(3) . ?
N11 Ni1 2.123(3) . ?
N14 Ni1 2.123(3) . ?
N15 Ni1 2.128(3) . ?
Ni1 N7 2.078(3) 2_666 ?
O5 H5D 0.8500 . ?
O5 H5B 0.8501 . ?
O6 H6A 0.8501 . ?
O6 H6C 0.8500 . ?
O7 H7A 0.8499 . ?
O7 H7C 0.8500 . ?
O8 H8A 0.8500 . ?
O8 H8C 0.8500 . ?
O9 H9B 0.8499 . ?
O9 H9C 0.8500 . ?
O10 H10A 0.8500 . ?
O10 H10C 0.8499 . ?
O11 H11A 0.8500 . ?
O11 H11B 0.8500 . ?
O12 H12A 0.8501 . ?
O12 H12C 0.8499 . ?
O13 H13A 0.8499 . ?
O13 H13B 0.8500 . ?

loop_
_geom_torsion_atom_site_label_1
_geom_torsion_atom_site_label_2
_geom_torsion_atom_site_label_3
_geom_torsion_atom_site_label_4
_geom_torsion
_geom_torsion_site_symmetry_1
_geom_torsion_site_symmetry_2
_geom_torsion_site_symmetry_3
_geom_torsion_site_symmetry_4
_geom_torsion_publ_flag
N1 C1 C2 C3 0.7(4) . . . . ?
C1 C2 C3 N2 0.2(4) . . . . ?
N3 C4 C5 C6 -1.2(4) . . . . ?
C4 C5 C6 N4 0.1(4) . . . . ?
N5 C7 C8 C9 -1.4(4) . . . . ?
C7 C8 C9 N6 1.2(4) . . . . ?
N10 C13 C14 C15 4.3(5) . . . . ?
C13 C14 C15 C16 -5.2(5) . . . . ?
C14 C15 C16 C17 5.0(5) . . . . ?
C15 C16 C17 N10 -3.7(5) . . . . ?
C15 C16 C17 C23 178.9(3) . . . . ?
N11 C18 C19 C20 0.5(5) . . . . ?
C18 C19 C20 C21 1.5(5) . . . . ?
C19 C20 C21 C22 -3.0(5) . . . . ?
C20 C21 C22 N11 2.4(5) . . . . ?
C20 C21 C22 C23 176.1(3) . . . . ?
N11 C22 C23 C24 -132.9(3) . . . . ?
C21 C22 C23 C24 53.5(5) . . . . ?
N11 C22 C23 C17 47.8(4) . . . . ?
C21 C22 C23 C17 -125.9(3) . . . . ?
N10 C17 C23 C24 126.3(3) . . . . ?
C16 C17 C23 C24 -56.2(5) . . . . ?
N10 C17 C23 C22 -54.3(4) . . . . ?
C16 C17 C23 C22 123.2(4) . . . . ?
C22 C23 C24 S1 179.0(3) . . . . ?
C17 C23 C24 S1 -1.7(5) . . . . ?
C22 C23 C24 S2 -1.0(5) . . . . ?
C17 C23 C24 S2 178.3(2) . . . . ?
S3 C25 C26 S2 178.39(18) . . . . ?
S1 C25 C26 S2 -1.5(4) . . . . ?
S3 C25 C26 S4 1.0(4) . . . . ?
S1 C25 C26 S4 -178.95(17) . . . . ?
N12 C27 C28 N13 -1.0(4) . . . . ?
S3 C27 C28 N13 173.5(2) . . . . ?
N12 C27 C28 S4 -176.08(19) . . . . ?
S3 C27 C28 S4 -1.6(4) . . . . ?
N12 C29 C30 C31 177.4(3) . . . . ?
C34 C29 C30 C31 -0.3(6) . . . . ?
C29 C30 C31 C32 0.0(6) . . . . ?
C30 C31 C32 C33 0.1(6) . . . . ?
C31 C32 C33 C34 0.1(5) . . . . ?
C32 C33 C34 N13 -177.6(3) . . . . ?
C32 C33 C34 C29 -0.4(5) . . . . ?
N12 C29 C34 N13 -0.2(5) . . . . ?
C30 C29 C34 N13 177.5(3) . . . . ?
N12 C29 C34 C33 -177.2(3) . . . . ?
C30 C29 C34 C33 0.5(5) . . . . ?
N14 C35 C36 C37 -3.6(5) . . . . ?
C35 C36 C37 C38 6.6(6) . . . . ?
C36 C37 C38 C39 -5.0(6) . . . . ?
C37 C38 C39 N14 0.5(5) . . . . ?
C37 C38 C39 C45 178.2(3) . . . . ?
N15 C40 C41 C42 -4.3(4) . . . . ?
C40 C41 C42 C43 3.9(5) . . . . ?
C41 C42 C43 C44 -2.1(5) . . . . ?
C42 C43 C44 N15 0.5(5) . . . . ?
C42 C43 C44 C45 177.0(3) . . . . ?
C38 C39 C45 C46 46.5(4) . . . . ?
N14 C39 C45 C46 -135.7(3) . . . . ?
C38 C39 C45 C44 -127.5(3) . . . . ?
N14 C39 C45 C44 50.3(3) . . . . ?
N15 C44 C45 C46 121.9(4) . . . . ?
C43 C44 C45 C46 -54.8(5) . . . . ?
N15 C44 C45 C39 -64.0(4) . . . . ?
C43 C44 C45 C39 119.3(3) . . . . ?
C39 C45 C46 S6 -178.1(2) . . . . ?
C44 C45 C46 S6 -4.4(5) . . . . ?
C39 C45 C46 S5 5.1(5) . . . . ?
C44 C45 C46 S5 178.8(3) . . . . ?
S8 C47 C48 S7 -0.5(5) . . . . ?
S5 C47 C48 S7 179.7(2) . . . . ?
S8 C47 C48 S6 179.39(19) . . . . ?
S5 C47 C48 S6 -0.4(4) . . . . ?
N16 C49 C50 N17 -0.2(5) . . . . ?
S8 C49 C50 N17 -178.7(3) . . . . ?
N16 C49 C50 S7 170.0(3) . . . . ?
S8 C49 C50 S7 -8.5(5) . . . . ?
N16 C51 C52 C53 -178.5(3) . . . . ?
C56 C51 C52 C53 1.6(5) . . . . ?
C51 C52 C53 C54 -0.8(5) . . . . ?
C52 C53 C54 C55 0.3(6) . . . . ?
C53 C54 C55 C56 -0.6(6) . . . . ?
C54 C55 C56 N17 -178.4(3) . . . . ?
C54 C55 C56 C51 1.4(5) . . . . ?
N16 C51 C56 N17 -2.0(5) . . . . ?
C52 C51 C56 N17 177.9(3) . . . . ?
N16 C51 C56 C55 178.2(3) . . . . ?
C52 C51 C56 C55 -1.9(5) . . . . ?
N9 C12 Fe1 C10 -25(12) . . . . ?
N9 C12 Fe1 C11 61(12) . . . . ?
N9 C12 Fe1 N6 152(12) . . . . ?
N9 C12 Fe1 N2 -118(12) . . . . ?
N9 C12 Fe1 N4 -100(13) . . . . ?
N7 C10 Fe1 C12 177(100) . . . . ?
N7 C10 Fe1 C11 88(10) . . . . ?
N7 C10 Fe1 N6 104(10) . . . . ?
N7 C10 Fe1 N2 -92(10) . . . . ?
N7 C10 Fe1 N4 -4(10) . . . . ?
N8 C11 Fe1 C12 -15(23) . . . . ?
N8 C11 Fe1 C10 72(23) . . . . ?
N8 C11 Fe1 N6 -107(23) . . . . ?
N8 C11 Fe1 N2 25(26) . . . . ?
N8 C11 Fe1 N4 165(100) . . . . ?
C2 C1 N1 N2 -1.3(3) . . . . ?
C2 C1 N1 B1 178.3(3) . . . . ?
N5 B1 N1 C1 -121.6(3) . . . . ?
N3 B1 N1 C1 123.6(3) . . . . ?
N5 B1 N1 N2 58.0(3) . . . . ?
N3 B1 N1 N2 -56.9(3) . . . . ?
C2 C3 N2 N1 -1.0(3) . . . . ?
C2 C3 N2 Fe1 -177.32(19) . . . . ?
C1 N1 N2 C3 1.5(3) . . . . ?
B1 N1 N2 C3 -178.2(2) . . . . ?
C1 N1 N2 Fe1 178.39(16) . . . . ?
B1 N1 N2 Fe1 -1.3(3) . . . . ?
C12 Fe1 N2 C3 41.0(2) . . . . ?
C10 Fe1 N2 C3 -46.1(3) . . . . ?
C11 Fe1 N2 C3 1(4) . . . . ?
N6 Fe1 N2 C3 132.8(3) . . . . ?
N4 Fe1 N2 C3 -138.6(3) . . . . ?
C12 Fe1 N2 N1 -134.9(2) . . . . ?
C10 Fe1 N2 N1 137.9(2) . . . . ?
C11 Fe1 N2 N1 -175(56) . . . . ?
N6 Fe1 N2 N1 -43.1(2) . . . . ?
N4 Fe1 N2 N1 45.4(2) . . . . ?
C5 C4 N3 N4 1.8(3) . . . . ?
C5 C4 N3 B1 -177.1(3) . . . . ?
N5 B1 N3 N4 -56.8(3) . . . . ?
N1 B1 N3 N4 58.2(3) . . . . ?
N5 B1 N3 C4 122.0(3) . . . . ?
N1 B1 N3 C4 -123.0(3) . . . . ?
C5 C6 N4 N3 1.1(3) . . . . ?
C5 C6 N4 Fe1 179.2(2) . . . . ?
C4 N3 N4 C6 -1.8(3) . . . . ?
B1 N3 N4 C6 177.3(3) . . . . ?
C4 N3 N4 Fe1 179.73(17) . . . . ?
B1 N3 N4 Fe1 -1.2(4) . . . . ?
C12 Fe1 N4 C6 120(5) . . . . ?
C10 Fe1 N4 C6 44.4(3) . . . . ?
C11 Fe1 N4 C6 -41.6(3) . . . . ?
N6 Fe1 N4 C6 -132.1(3) . . . . ?
N2 Fe1 N4 C6 137.6(3) . . . . ?
C12 Fe1 N4 N3 -62(5) . . . . ?
C10 Fe1 N4 N3 -137.5(3) . . . . ?
C11 Fe1 N4 N3 136.5(3) . . . . ?
N6 Fe1 N4 N3 46.0(3) . . . . ?
N2 Fe1 N4 N3 -44.4(3) . . . . ?
C8 C7 N5 N6 1.1(3) . . . . ?
C8 C7 N5 B1 177.5(3) . . . . ?
N3 B1 N5 C7 -119.4(3) . . . . ?
N1 B1 N5 C7 126.6(3) . . . . ?
N3 B1 N5 N6 56.6(3) . . . . ?
N1 B1 N5 N6 -57.4(3) . . . . ?
C8 C9 N6 N5 -0.5(3) . . . . ?
C8 C9 N6 Fe1 -178.6(2) . . . . ?
C7 N5 N6 C9 -0.4(3) . . . . ?
B1 N5 N6 C9 -177.4(2) . . . . ?
C7 N5 N6 Fe1 178.10(15) . . . . ?
B1 N5 N6 Fe1 1.1(3) . . . . ?
C12 Fe1 N6 C9 -48.3(3) . . . . ?
C10 Fe1 N6 C9 24.1(15) . . . . ?
C11 Fe1 N6 C9 39.8(3) . . . . ?
N2 Fe1 N6 C9 -139.2(3) . . . . ?
N4 Fe1 N6 C9 132.8(3) . . . . ?
C12 Fe1 N6 N5 133.8(2) . . . . ?
C10 Fe1 N6 N5 -153.9(14) . . . . ?
C11 Fe1 N6 N5 -138.1(2) . . . . ?
N2 Fe1 N6 N5 42.8(2) . . . . ?
N4 Fe1 N6 N5 -45.2(2) . . . . ?
Fe1 C10 N7 Ni1 -134(8) . . . 2_666 ?
Fe1 C12 N9 Ni1 -108(11) . . . . ?
C14 C13 N10 C17 -3.0(4) . . . . ?
C14 C13 N10 Ni1 173.7(3) . . . . ?
C16 C17 N10 C13 2.7(4) . . . . ?
C23 C17 N10 C13 -179.9(3) . . . . ?
C16 C17 N10 Ni1 -173.7(2) . . . . ?
C23 C17 N10 Ni1 3.7(4) . . . . ?
C19 C18 N11 C22 -1.1(4) . . . . ?
C19 C18 N11 Ni1 177.2(2) . . . . ?
C21 C22 N11 C18 -0.3(4) . . . . ?
C23 C22 N11 C18 -174.1(3) . . . . ?
C21 C22 N11 Ni1 -178.6(2) . . . . ?
C23 C22 N11 Ni1 7.6(3) . . . . ?
C30 C29 N12 C27 -176.7(3) . . . . ?
C34 C29 N12 C27 1.0(4) . . . . ?
C28 C27 N12 C29 -0.5(4) . . . . ?
S3 C27 N12 C29 -175.5(2) . . . . ?
C27 C28 N13 C34 1.7(4) . . . . ?
S4 C28 N13 C34 177.31(18) . . . . ?
C33 C34 N13 C28 176.0(3) . . . . ?
C29 C34 N13 C28 -1.1(4) . . . . ?
C36 C35 N14 C39 -0.4(4) . . . . ?
C36 C35 N14 Ni1 174.7(2) . . . . ?
C38 C39 N14 C35 2.1(4) . . . . ?
C45 C39 N14 C35 -175.8(2) . . . . ?
C38 C39 N14 Ni1 -172.9(2) . . . . ?
C45 C39 N14 Ni1 9.2(3) . . . . ?
C41 C40 N15 C44 2.6(4) . . . . ?
C41 C40 N15 Ni1 172.4(2) . . . . ?
C43 C44 N15 C40 -0.6(4) . . . . ?
C45 C44 N15 C40 -177.3(2) . . . . ?
C43 C44 N15 Ni1 -170.4(2) . . . . ?
C45 C44 N15 Ni1 12.9(4) . . . . ?
C56 C51 N16 C49 0.3(5) . . . . ?
C52 C51 N16 C49 -179.5(3) . . . . ?
C50 C49 N16 C51 0.8(5) . . . . ?
S8 C49 N16 C51 179.4(3) . . . . ?
C49 C50 N17 C56 -1.5(5) . . . . ?
S7 C50 N17 C56 -172.3(3) . . . . ?
C55 C56 N17 C50 -177.6(3) . . . . ?
C51 C56 N17 C50 2.6(5) . . . . ?
C12 N9 Ni1 N7 130(4) . . . 2_666 ?
C12 N9 Ni1 N14 12(6) . . . . ?
C12 N9 Ni1 N11 -55(4) . . . . ?
C12 N9 Ni1 N15 41(4) . . . . ?
C12 N9 Ni1 N10 -140(4) . . . . ?
C35 N14 Ni1 N9 174(2) . . . . ?
C39 N14 Ni1 N9 -11(2) . . . . ?
C35 N14 Ni1 N7 56.0(2) . . . 2_666 ?
C39 N14 Ni1 N7 -128.9(2) . . . 2_666 ?
C35 N14 Ni1 N11 -119.8(2) . . . . ?
C39 N14 Ni1 N11 55.3(2) . . . . ?
C35 N14 Ni1 N15 144.14(19) . . . . ?
C39 N14 Ni1 N15 -40.8(2) . . . . ?
C35 N14 Ni1 N10 -34.4(2) . . . . ?
C39 N14 Ni1 N10 140.66(19) . . . . ?
C18 N11 Ni1 N9 54.5(2) . . . . ?
C22 N11 Ni1 N9 -127.2(2) . . . . ?
C18 N11 Ni1 N7 167.5(13) . . . 2_666 ?
C22 N11 Ni1 N7 -14.1(16) . . . 2_666 ?
C18 N11 Ni1 N14 -122.9(2) . . . . ?
C22 N11 Ni1 N14 55.4(2) . . . . ?
C18 N11 Ni1 N15 -35.6(2) . . . . ?
C22 N11 Ni1 N15 142.7(2) . . . . ?
C18 N11 Ni1 N10 143.1(2) . . . . ?
C22 N11 Ni1 N10 -38.6(2) . . . . ?
C40 N15 Ni1 N9 40.9(2) . . . . ?
C44 N15 Ni1 N9 -149.6(2) . . . . ?
C40 N15 Ni1 N7 -52.2(2) . . . 2_666 ?
C44 N15 Ni1 N7 117.3(2) . . . 2_666 ?
C40 N15 Ni1 N14 -140.5(2) . . . . ?
C44 N15 Ni1 N14 29.0(2) . . . . ?
C40 N15 Ni1 N11 129.56(19) . . . . ?
C44 N15 Ni1 N11 -61.0(3) . . . . ?
C40 N15 Ni1 N10 -10(3) . . . . ?
C44 N15 Ni1 N10 160(3) . . . . ?
C13 N10 Ni1 N9 -55.02(19) . . . . ?
C17 N10 Ni1 N9 121.5(2) . . . . ?
C13 N10 Ni1 N7 38.13(19) . . . 2_666 ?
C17 N10 Ni1 N7 -145.4(2) . . . 2_666 ?
C13 N10 Ni1 N14 126.33(18) . . . . ?
C17 N10 Ni1 N14 -57.2(2) . . . . ?
C13 N10 Ni1 N11 -143.72(19) . . . . ?
C17 N10 Ni1 N11 32.8(2) . . . . ?
C13 N10 Ni1 N15 -4(3) . . . . ?
C17 N10 Ni1 N15 172(3) . . . . ?
C23 C24 S1 C25 -159.7(3) . . . . ?
S2 C24 S1 C25 20.35(19) . . . . ?
C26 C25 S1 C24 -11.7(3) . . . . ?
S3 C25 S1 C24 168.4(2) . . . . ?
C25 C26 S2 C24 13.9(3) . . . . ?
S4 C26 S2 C24 -168.57(19) . . . . ?
C23 C24 S2 C26 159.2(3) . . . . ?
S1 C24 S2 C26 -20.8(2) . . . . ?
C26 C25 S3 C27 -40.4(3) . . . . ?
S1 C25 S3 C27 139.53(19) . . . . ?
C28 C27 S3 C25 40.3(3) . . . . ?
N12 C27 S3 C25 -145.0(2) . . . . ?
N13 C28 S4 C26 145.8(2) . . . . ?
C27 C28 S4 C26 -38.5(3) . . . . ?
C25 C26 S4 C28 39.3(3) . . . . ?
S2 C26 S4 C28 -138.2(2) . . . . ?
C48 C47 S5 C46 11.9(3) . . . . ?
S8 C47 S5 C46 -168.0(2) . . . . ?
C45 C46 S5 C47 158.4(3) . . . . ?
S6 C46 S5 C47 -18.7(2) . . . . ?
C47 C48 S6 C46 -11.4(3) . . . . ?
S7 C48 S6 C46 168.5(2) . . . . ?
C45 C46 S6 C48 -158.6(3) . . . . ?
S5 C46 S6 C48 18.6(2) . . . . ?
N17 C50 S7 C48 -148.3(3) . . . . ?
C49 C50 S7 C48 41.1(3) . . . . ?
C47 C48 S7 C50 -37.1(4) . . . . ?
S6 C48 S7 C50 143.0(2) . . . . ?
C50 C49 S8 C47 -29.6(3) . . . . ?
N16 C49 S8 C47 151.8(3) . . . . ?
C48 C47 S8 C49 34.7(3) . . . . ?
S5 C47 S8 C49 -145.5(2) . . . . ?
